data_2012043
loop_
_publ_author_name
'Centore, Roberto'
'Tuzi, Angela'

_publ_section_title
;
 Polynuclear coordination compounds of alkali metal ions with organic
 chromophores
;
_journal_issue 6
_journal_name_full 'Acta Crystallographica Section C'
_journal_page_first 698
_journal_page_last 701
_journal_paper_doi 10.1107/S0108270101004231
_journal_volume 57
_journal_year 2001
_chemical_formula_iupac 'Na 1+, C17 H18 N3 O4 1-, 3.5H2 O1'
_chemical_formula_moiety 'Na 1+, C17 H18 N3 O4 1-, 3.5H2 O1'
_chemical_formula_sum 'C17 H25 N3 Na O7.5'
_chemical_formula_weight 414.39
_chemical_name_systematic
;
Sodium
4-({4-[N,N-bis(2-hydroxyethyl)amino]phenyl}diazenyl)benzoate 3.5-hydrate
;
_space_group_IT_number 2
_symmetry_cell_setting triclinic
_symmetry_space_group_name_Hall '-P 1'
_symmetry_space_group_name_H-M 'P -1'
_cell_angle_alpha 99.31(4)
_cell_angle_beta 99.41(4)
_cell_angle_gamma 93.36(2)
_cell_formula_units_Z 4
_cell_length_a 9.023(3)
_cell_length_b 11.818(3)
_cell_length_c 19.400(5)
_cell_measurement_reflns_used 24
_cell_measurement_temperature 293(2)
_cell_measurement_theta_max 9.89
_cell_measurement_theta_min 7.08
_cell_volume 2006.3(11)
_computing_cell_refinement 'CELLDIM (Nonius, 1996)'
_computing_data_collection 'MACH3 Software (Nonius, 1996)'
_computing_data_reduction 'XCAD4-PC (Harms, 1996)'
_computing_molecular_graphics 'ORTEP-3 (Farrugia, 1999) and PLATON-92 (Spek, 1992)'
_computing_structure_refinement 'SHELXL97 (Sheldrick, 1997)'
_computing_structure_solution 'SHELXS97 (Sheldrick, 1997)'
_diffrn_ambient_temperature 293(2)
_diffrn_measured_fraction_theta_full 1.000
_diffrn_measured_fraction_theta_max 1.000
_diffrn_measurement_device 'Nonius MACH3'
_diffrn_measurement_method \w/\q
_diffrn_radiation_monochromator graphite
_diffrn_radiation_source 'fine-focus sealed tube'
_diffrn_radiation_type MoK\a
_diffrn_radiation_wavelength .71069
_diffrn_reflns_av_R_equivalents .0432
_diffrn_reflns_av_sigmaI/netI .0597
_diffrn_reflns_limit_h_max 10
_diffrn_reflns_limit_h_min -10
_diffrn_reflns_limit_k_max 13
_diffrn_reflns_limit_k_min -14
_diffrn_reflns_limit_l_max 23
_diffrn_reflns_limit_l_min 0
_diffrn_reflns_number 7259
_diffrn_reflns_theta_full 24.97
_diffrn_reflns_theta_max 24.92
_diffrn_reflns_theta_min 1.08
_diffrn_standards_decay_% 6
_diffrn_standards_interval_time 120
_diffrn_standards_number 2
_exptl_absorpt_coefficient_mu .126
_exptl_absorpt_correction_type none
_exptl_crystal_colour orange
_exptl_crystal_density_diffrn 1.372
_exptl_crystal_density_method 'not measured'
_exptl_crystal_description plate
_exptl_crystal_F_000 876
_exptl_crystal_size_max .6
_exptl_crystal_size_mid .4
_exptl_crystal_size_min .1
_refine_diff_density_max .378
_refine_diff_density_min -.535
_refine_ls_extinction_coef none
_refine_ls_extinction_method none
_refine_ls_goodness_of_fit_ref .996
_refine_ls_hydrogen_treatment constr
_refine_ls_matrix_type full
_refine_ls_number_parameters 514
_refine_ls_number_reflns 7030
_refine_ls_number_restraints 0
_refine_ls_restrained_S_all .996
_refine_ls_R_factor_all .1215
_refine_ls_R_factor_gt .0689
_refine_ls_shift/su_max .008
_refine_ls_shift/su_mean .001
_refine_ls_structure_factor_coef Fsqd
_refine_ls_weighting_details 'calc w = 1/[\s^2^(Fo^2^)+(0.1333P)^2^] where P = (Fo^2^+2Fc^2^)/3'
_refine_ls_weighting_scheme calc
_refine_ls_wR_factor_ref .2091
_reflns_number_gt 4387
_reflns_number_total 7030
_reflns_threshold_expression I>2\s(I)
_cod_data_source_file na1508.cif
_cod_data_source_block I
_cod_original_cell_volume 2006.3(10)
_cod_original_formula_sum 'C17 H25 N3 Na O7.50'
_cod_database_code 2012043
_cod_database_fobs_code 2012043

loop_
_symmetry_equiv_pos_as_xyz
'x, y, z'
'-x, -y, -z'

loop_
_atom_site_label
_atom_site_fract_x
_atom_site_fract_y
_atom_site_fract_z
_atom_site_U_iso_or_equiv
_atom_site_adp_type
_atom_site_calc_flag
_atom_site_refinement_flags
_atom_site_occupancy
_atom_site_disorder_assembly
_atom_site_disorder_group
_atom_site_type_symbol
Na1 .31425(15) .93508(12) .00863(7) .0399(4) Uani d . 1 . . Na
Na2 .31211(15) .54319(12) -.02193(7) .0414(4) Uani d . 1 . . Na
OW .4395(3) .7413(2) -.00645(14) .0462(7) Uani d . 1 . . O
H1WW .4967 .7500 .0395 .046 Uiso d R 1 . . H
H2WW .4603 .7439 -.0502 .046 Uiso d R 1 . . H
O1WA .0862(3) .8443(2) -.06666(14) .0484(7) Uani d . 1 . . O
HA11 .0827 .8749 -.1065 .048 Uiso d R 1 . . H
HA21 .1015 .7744 -.0678 .048 Uiso d R 1 . . H
O2WA .5508(3) 1.0210(2) .08154(12) .0392(6) Uani d . 1 . . O
HA12 .5824 .9825 .1216 .039 Uiso d R 1 . . H
HA22 .5197 1.0781 .1024 .039 Uiso d R 1 . . H
O3WA .2089(3) 1.1190(3) .03208(17) .0684(9) Uani d . 1 . . O
HA13 .2698 1.1644 .0690 .068 Uiso d R 1 . . H
HA23 .1212 1.1295 .0309 .068 Uiso d R 1 . . H
O1WB .4968(3) .5291(2) .08580(13) .0420(6) Uani d . 1 . . O
HB11 .4779 .4825 .1222 .042 Uiso d R 1 . . H
HB21 .4847 .5985 .1089 .042 Uiso d R 1 . . H
O2WB .1273(3) .6269(2) .04455(14) .0503(7) Uani d . 1 . . O
HB12 .1368 .5845 .0834 .050 Uiso d R 1 . . H
HB22 .1620 .7032 .0645 .050 Uiso d R 1 . . H
O3WB .1867(4) .3617(4) -.0247(3) .128(2) Uani d . 1 . . O
HB13 .1683 .3838 -.0659 .128 Uiso d R 1 . . H
HB23 .1800 .2952 -.0090 .128 Uiso d R 1 . . H
O1A -.0890(3) 1.0637(3) .19002(14) .0544(7) Uani d . 1 . . O
HO1A -.1698 1.0256 .1748 .054 Uiso d R 1 . . H
O2A .2572(3) .8485(2) .10858(12) .0417(6) Uani d . 1 . . O
HO2A .3479 .8203 .1307 .042 Uiso d R 1 . . H
O3A .5448(3) .7676(2) .86538(13) .0430(6) Uani d . 1 . . O
O4A .5983(3) .5956(2) .81752(14) .0482(7) Uani d . 1 . . O
N1A .2211(3) 1.0501(3) .27302(15) .0359(7) Uani d . 1 . . N
N2A .3314(4) .8893(3) .53123(16) .0444(8) Uani d . 1 . . N
N3A .4020(4) .8026(3) .53558(16) .0430(8) Uani d . 1 . . N
C1A -.0324(4) 1.1233(3) .2591(2) .0424(9) Uani d . 1 . . C
H1A1 -.0558 1.0770 .2935 .042 Uiso calc R 1 . . H
H1A2 -.0799 1.1947 .2673 .042 Uiso calc R 1 . . H
C2A .1358(4) 1.1492(3) .26837(19) .0363(8) Uani d . 1 . . C
H2A1 .1584 1.1834 .2287 .036 Uiso calc R 1 . . H
H2A2 .1689 1.2057 .3112 .036 Uiso calc R 1 . . H
C3A .1842(4) .8988(3) .16505(19) .0398(9) Uani d . 1 . . C
H3A1 .1643 .8416 .1937 .040 Uiso calc R 1 . . H
H3A2 .0885 .9240 .1453 .040 Uiso calc R 1 . . H
C4A .2816(4) 1.0001(3) .21100(18) .0363(8) Uani d . 1 . . C
H4A1 .3804 .9756 .2267 .036 Uiso calc R 1 . . H
H4A2 .2946 1.0591 .1825 .036 Uiso calc R 1 . . H
C5A .2482(4) 1.0072(3) .33512(18) .0345(8) Uani d . 1 . . C
C6A .1954(4) 1.0587(3) .39622(19) .0418(9) Uani d . 1 . . C
H6A .1393 1.1220 .3943 .042 Uiso calc R 1 . . H
C7A .2255(5) 1.0169(3) .4584(2) .0445(9) Uani d . 1 . . C
H7A .1894 1.0529 .4978 .045 Uiso calc R 1 . . H
C8A .3079(4) .9229(3) .46448(19) .0384(8) Uani d . 1 . . C
C9A .3612(4) .8715(3) .4044(2) .0432(9) Uani d . 1 . . C
H9A .4181 .8087 .4069 .043 Uiso calc R 1 . . H
C10A .3313(4) .9118(3) .34198(19) .0409(9) Uani d . 1 . . C
H10A .3672 .8749 .3027 .041 Uiso calc R 1 . . H
C11A .4287(4) .7757(3) .60524(18) .0359(8) Uani d . 1 . . C
C12A .3822(4) .8405(3) .66379(19) .0404(9) Uani d . 1 . . C
H12A .3261 .9028 .6579 .040 Uiso calc R 1 . . H
C13A .4197(4) .8117(3) .72976(19) .0355(8) Uani d . 1 . . C
H13A .3884 .8552 .7683 .035 Uiso calc R 1 . . H
C14A .5037(4) .7186(3) .74023(18) .0322(8) Uani d . 1 . . C
C15A .5438(4) .6524(3) .68086(19) .0387(8) Uani d . 1 . . C
H15A .5956 .5877 .6860 .039 Uiso calc R 1 . . H
C16A .5073(5) .6820(3) .6147(2) .0447(9) Uani d . 1 . . C
H16A .5364 .6376 .5758 .045 Uiso calc R 1 . . H
C17A .5521(4) .6923(3) .81244(18) .0318(8) Uani d . 1 . . C
O1B -.1504(3) .4932(2) -.15853(14) .0455(7) Uani d . 1 . . O
HO1B -.2321 .5417 -.1634 .045 Uiso d R 1 . . H
O2B .1301(3) .6041(2) -.11419(13) .0436(6) Uani d . 1 . . O
HO2B .0338 .5797 -.1317 .044 Uiso d R 1 . . H
O3B -.4896(3) .7565(2) -.84210(15) .0514(7) Uani d . 1 . . O
O4B -.3192(4) .9054(3) -.81746(17) .0693(10) Uani d . 1 . . O
N1B .0430(3) .4580(3) -.27054(15) .0371(7) Uani d . 1 . . N
N2B -.2023(4) .6048(3) -.52141(17) .0486(8) Uani d . 1 . . N
N3B -.1385(4) .6920(3) -.53646(17) .0476(8) Uani d . 1 . . N
C1B -.1853(4) .4065(3) -.2211(2) .0422(9) Uani d . 1 . . C
H1B1 -.2468 .4368 -.2586 .042 Uiso calc R 1 . . H
H1B2 -.2424 .3407 -.2112 .042 Uiso calc R 1 . . H
C2B -.0415(4) .3692(3) -.2451(2) .0418(9) Uani d . 1 . . C
H2B1 .0226 .3454 -.2058 .042 Uiso calc R 1 . . H
H2B2 -.0668 .3028 -.2828 .042 Uiso calc R 1 . . H
C3B .1762(5) .6198(3) -.17862(19) .0456(10) Uani d . 1 . . C
H3B1 .2741 .6633 -.1678 .046 Uiso calc R 1 . . H
H3B2 .1053 .6649 -.2031 .046 Uiso calc R 1 . . H
C4B .1862(4) .5087(3) -.22749(19) .0397(9) Uani d . 1 . . C
H4B1 .2562 .5227 -.2588 .040 Uiso calc R 1 . . H
H4B2 .2273 .4535 -.1992 .040 Uiso calc R 1 . . H
C5B -.0122(4) .4935(3) -.33279(19) .0377(8) Uani d . 1 . . C
C6B -.1438(4) .4389(3) -.3777(2) .0441(9) Uani d . 1 . . C
H6B -.1930 .3754 -.3658 .044 Uiso calc R 1 . . H
C7B -.2005(5) .4775(4) -.4383(2) .0477(10) Uani d . 1 . . C
H7B -.2869 .4388 -.4673 .048 Uiso calc R 1 . . H
C8B -.1329(5) .5729(3) -.45788(19) .0433(9) Uani d . 1 . . C
C9B .0017(4) .6251(3) -.4156(2) .0433(9) Uani d . 1 . . C
H9B .0524 .6866 -.4289 .043 Uiso calc R 1 . . H
C10B .0594(4) .5868(3) -.35506(19) .0397(9) Uani d . 1 . . C
H10B .1488 .6234 -.3276 .040 Uiso calc R 1 . . H
C11B -.2084(4) .7191(3) -.60297(19) .0419(9) Uani d . 1 . . C
C12B -.3425(5) .6663(4) -.6436(2) .0493(10) Uani d . 1 . . C
H12B -.3965 .6100 -.6271 .049 Uiso calc R 1 . . H
C13B -.3971(4) .6963(3) -.7084(2) .0438(9) Uani d . 1 . . C
H13B -.4859 .6585 -.7357 .044 Uiso calc R 1 . . H
C14B -.3197(4) .7830(3) -.73297(19) .0363(8) Uani d . 1 . . C
C15B -.1860(4) .8363(3) -.6905(2) .0432(9) Uani d . 1 . . C
H15B -.1329 .8944 -.7060 .043 Uiso calc R 1 . . H
C16B -.1317(5) .8058(3) -.6274(2) .0472(10) Uani d . 1 . . C
H16B -.0424 .8430 -.6003 .047 Uiso calc R 1 . . H
C17B -.3783(4) .8162(3) -.8023(2) .0414(9) Uani d . 1 . . C

loop_
_atom_site_aniso_label
_atom_site_aniso_U_11
_atom_site_aniso_U_22
_atom_site_aniso_U_33
_atom_site_aniso_U_12
_atom_site_aniso_U_13
_atom_site_aniso_U_23
Na1 .0333(7) .0458(8) .0411(8) -.0039(6) .0128(6) .0052(6)
Na2 .0332(8) .0487(9) .0453(8) .0011(6) .0152(6) .0092(7)
OW .0455(16) .0506(16) .0453(15) -.0017(12) .0157(12) .0110(12)
O1WA .0451(16) .0466(15) .0527(16) .0016(13) .0137(13) .0022(13)
O2WA .0396(14) .0449(15) .0345(13) .0008(11) .0107(11) .0078(11)
O3WA .0399(17) .075(2) .083(2) .0083(15) .0114(15) -.0086(18)
O1WB .0456(15) .0426(14) .0419(14) .0026(12) .0195(12) .0075(11)
O2WB .0520(17) .0526(16) .0484(16) -.0071(13) .0217(13) .0061(13)
O3WB .060(2) .088(3) .247(6) -.011(2) .011(3) .085(4)
O1A .0367(15) .0706(19) .0508(17) -.0122(14) .0039(13) .0053(14)
O2A .0399(14) .0464(15) .0391(14) .0060(12) .0132(11) .0011(12)
O3A .0499(16) .0430(15) .0381(14) .0026(12) .0137(12) .0071(12)
O4A .0528(17) .0501(16) .0517(16) .0173(13) .0218(13) .0213(13)
N1A .0334(16) .0425(17) .0335(16) .0028(13) .0112(13) .0061(13)
N2A .0491(19) .0470(19) .0398(18) .0075(16) .0125(15) .0101(15)
N3A .0455(19) .0481(19) .0370(17) .0054(16) .0103(14) .0089(14)
C1A .041(2) .042(2) .047(2) .0051(17) .0138(17) .0097(17)
C2A .037(2) .0365(19) .0363(19) .0013(16) .0076(16) .0084(15)
C3A .035(2) .043(2) .044(2) .0013(16) .0187(16) .0042(17)
C4A .0349(19) .041(2) .0344(19) -.0033(16) .0129(15) .0070(16)
C5A .0322(18) .0377(19) .0335(19) -.0001(15) .0098(15) .0030(15)
C6A .049(2) .039(2) .041(2) .0132(17) .0163(17) .0045(16)
C7A .054(2) .048(2) .035(2) .0075(19) .0187(18) .0035(17)
C8A .039(2) .042(2) .035(2) .0024(17) .0086(16) .0085(16)
C9A .043(2) .045(2) .045(2) .0118(17) .0139(18) .0076(17)
C10A .047(2) .047(2) .0329(19) .0118(18) .0173(17) .0042(16)
C11A .0326(19) .039(2) .037(2) -.0012(15) .0102(15) .0056(16)
C12A .040(2) .038(2) .047(2) .0073(16) .0152(17) .0082(17)
C13A .0329(19) .039(2) .038(2) .0042(16) .0171(15) .0067(16)
C14A .0271(17) .0326(18) .0380(19) -.0045(14) .0116(15) .0064(15)
C15A .041(2) .0332(19) .044(2) .0088(16) .0139(17) .0048(16)
C16A .051(2) .046(2) .039(2) .0081(19) .0172(18) .0026(17)
C17A .0218(16) .0333(19) .043(2) -.0025(14) .0126(15) .0101(16)
O1B .0314(14) .0526(16) .0562(16) .0048(12) .0192(12) .0085(13)
O2B .0363(14) .0578(16) .0370(14) -.0055(12) .0120(11) .0068(12)
O3B .0463(16) .0387(15) .0611(18) -.0017(13) -.0080(14) .0048(13)
O4B .066(2) .067(2) .072(2) -.0225(17) -.0117(17) .0360(17)
N1B .0307(15) .0439(17) .0391(17) -.0010(13) .0137(13) .0084(14)
N2B .052(2) .051(2) .0453(19) .0027(17) .0183(16) .0042(16)
N3B .054(2) .0456(19) .0455(19) .0040(16) .0178(16) .0055(15)
C1B .033(2) .044(2) .053(2) -.0011(16) .0157(17) .0131(18)
C2B .048(2) .0330(19) .049(2) .0057(17) .0173(18) .0118(17)
C3B .050(2) .049(2) .039(2) -.0083(18) .0159(18) .0069(17)
C4B .0307(19) .052(2) .039(2) .0050(16) .0119(16) .0106(17)
C5B .041(2) .0342(19) .041(2) .0045(16) .0209(17) .0024(16)
C6B .046(2) .041(2) .045(2) -.0057(18) .0092(18) .0073(17)
C7B .045(2) .050(2) .044(2) -.0056(19) .0051(18) .0014(18)
C8B .053(2) .047(2) .032(2) .0087(19) .0150(18) .0031(16)
C9B .050(2) .040(2) .044(2) .0018(18) .0226(19) .0064(17)
C10B .042(2) .040(2) .037(2) -.0007(17) .0140(16) .0006(16)
C11B .049(2) .042(2) .037(2) .0099(18) .0136(18) .0036(16)
C12B .051(2) .050(2) .054(3) .0015(19) .025(2) .015(2)
C13B .033(2) .046(2) .054(2) -.0008(17) .0117(18) .0089(18)
C14B .0338(19) .0325(18) .044(2) .0086(15) .0120(16) .0051(16)
C15B .040(2) .039(2) .049(2) -.0043(17) .0038(18) .0083(17)
C16B .045(2) .045(2) .048(2) -.0046(18) .0037(19) .0035(18)
C17B .039(2) .035(2) .051(2) .0074(17) .0077(18) .0091(17)

loop_
_atom_type_symbol
_atom_type_description
_atom_type_scat_dispersion_real
_atom_type_scat_dispersion_imag
_atom_type_scat_source
C C .0033 .0016 'International Tables Vol C Tables 4.2.6.8 and 6.1.1.4'
H H .0000 .0000 'International Tables Vol C Tables 4.2.6.8 and 6.1.1.4'
O O .0106 .0060 'International Tables Vol C Tables 4.2.6.8 and 6.1.1.4'
N N .0061 .0033 'International Tables Vol C Tables 4.2.6.8 and 6.1.1.4'
Na Na .0362 .0249 'International Tables Vol C Tables 4.2.6.8 and 6.1.1.4'

loop_
_geom_angle_atom_site_label_1
_geom_angle_atom_site_label_2
_geom_angle_atom_site_label_3
_geom_angle_site_symmetry_1
_geom_angle_site_symmetry_3
_geom_angle
_geom_angle_publ_flag
O2WA Na1 O1WA 2_675 . 98.47(10) no
O2WA Na1 O2WA 2_675 . 79.97(10) no
O1WA Na1 O2WA . . 177.45(10) no
O2WA Na1 O3WA 2_675 . 97.28(11) no
O1WA Na1 O3WA . . 93.13(11) no
O2WA Na1 O3WA . . 89.07(11) no
O2WA Na1 O2A 2_675 . 158.56(11) no
O1WA Na1 O2A . . 92.02(10) no
O2WA Na1 O2A . . 88.82(10) yes
O3WA Na1 O2A . . 100.78(11) yes
O2WA Na1 OW 2_675 . 84.61(10) no
O1WA Na1 OW . . 90.62(10) no
O2WA Na1 OW . . 87.23(10) no
O3WA Na1 OW . . 175.50(12) yes
O2A Na1 OW . . 76.59(10) no
O2WA Na1 Na1 2_675 2_675 40.29(7) no
O1WA Na1 Na1 . 2_675 138.73(9) no
O2WA Na1 Na1 . 2_675 39.67(6) no
O3WA Na1 Na1 . 2_675 94.10(10) no
O2A Na1 Na1 . 2_675 126.15(10) no
OW Na1 Na1 . 2_675 84.68(8) no
O3WB Na2 O1WB . 2_665 95.50(15) no
O3WB Na2 O2WB . . 87.68(15) no
O1WB Na2 O2WB 2_665 . 176.74(11) no
O3WB Na2 O2B . . 97.04(14) yes
O1WB Na2 O2B 2_665 . 102.91(10) no
O2WB Na2 O2B . . 77.37(10) yes
O3WB Na2 O1WB . . 93.13(15) no
O1WB Na2 O1WB 2_665 . 84.91(10) no
O2WB Na2 O1WB . . 94.20(10) no
O2B Na2 O1WB . . 166.46(11) no
O3WB Na2 OW . . 174.15(17) yes
O1WB Na2 OW 2_665 . 89.15(10) no
O2WB Na2 OW . . 87.63(10) no
O2B Na2 OW . . 85.33(10) no
O1WB Na2 OW . . 83.73(10) no
O3WB Na2 Na2 . 2_665 95.83(12) no
O1WB Na2 Na2 2_665 2_665 43.35(7) no
O2WB Na2 Na2 . 2_665 135.67(10) no
O2B Na2 Na2 . 2_665 144.97(9) no
O1WB Na2 Na2 . 2_665 41.55(7) no
OW Na2 Na2 . 2_665 85.12(8) no
Na2 OW Na1 . . 127.10(11) no
Na1 O2WA Na1 2_675 . 100.03(10) no
Na2 O1WB Na2 2_665 . 95.09(10) no
C3A O2A Na1 . . 127.4(2) no
C5A N1A C2A . . 120.6(3) no
C5A N1A C4A . . 121.2(3) no
C2A N1A C4A . . 118.2(3) no
N3A N2A C8A . . 115.8(3) no
N2A N3A C11A . . 113.4(3) no
O1A C1A C2A . . 110.0(3) no
N1A C2A C1A . . 114.5(3) no
O2A C3A C4A . . 110.7(3) no
N1A C4A C3A . . 114.1(3) no
N1A C5A C10A . . 122.4(3) no
N1A C5A C6A . . 121.3(3) no
C10A C5A C6A . . 116.3(3) no
C7A C6A C5A . . 121.0(3) no
C6A C7A C8A . . 122.2(3) no
C7A C8A C9A . . 117.3(3) no
C7A C8A N2A . . 116.4(3) no
C9A C8A N2A . . 126.3(3) no
C10A C9A C8A . . 121.1(3) no
C9A C10A C5A . . 122.1(3) no
C16A C11A C12A . . 119.1(3) no
C16A C11A N3A . . 117.0(3) no
C12A C11A N3A . . 123.9(3) no
C13A C12A C11A . . 119.9(3) no
C12A C13A C14A . . 121.4(3) no
C15A C14A C13A . . 117.9(3) no
C15A C14A C17A . . 121.0(3) no
C13A C14A C17A . . 121.1(3) no
C16A C15A C14A . . 120.7(3) no
C11A C16A C15A . . 121.0(3) no
O4A C17A O3A . . 123.2(3) no
O4A C17A C14A . . 118.0(3) no
O3A C17A C14A . . 118.8(3) no
C3B O2B Na2 . . 118.8(2) no
C5B N1B C4B . . 121.2(3) no
C5B N1B C2B . . 120.7(3) no
C4B N1B C2B . . 118.2(3) no
N3B N2B C8B . . 114.3(4) no
N2B N3B C11B . . 112.8(3) no
O1B C1B C2B . . 110.2(3) no
N1B C2B C1B . . 114.1(3) no
O2B C3B C4B . . 113.7(3) no
N1B C4B C3B . . 114.4(3) no
N1B C5B C6B . . 121.7(3) no
N1B C5B C10B . . 121.8(3) no
C6B C5B C10B . . 116.5(3) no
C7B C6B C5B . . 121.1(4) no
C6B C7B C8B . . 121.7(4) no
C7B C8B C9B . . 117.9(4) no
C7B C8B N2B . . 116.5(4) no
C9B C8B N2B . . 125.5(4) no
C10B C9B C8B . . 120.6(4) no
C9B C10B C5B . . 122.0(4) no
C12B C11B C16B . . 118.8(4) no
C12B C11B N3B . . 125.5(4) no
C16B C11B N3B . . 115.7(4) no
C13B C12B C11B . . 120.8(4) no
C12B C13B C14B . . 120.4(4) no
C13B C14B C15B . . 117.8(3) no
C13B C14B C17B . . 120.7(3) no
C15B C14B C17B . . 121.5(3) no
C16B C15B C14B . . 121.7(4) no
C15B C16B C11B . . 120.5(4) no
O4B C17B O3B . . 122.6(4) no
O4B C17B C14B . . 118.5(3) no
O3B C17B C14B . . 118.8(3) no

loop_
_geom_bond_atom_site_label_1
_geom_bond_atom_site_label_2
_geom_bond_site_symmetry_2
_geom_bond_distance
_geom_bond_publ_flag
Na1 O2WA 2_675 2.394(3) yes
Na1 O1WA . 2.402(3) yes
Na1 O2WA . 2.425(3) yes
Na1 O3WA . 2.429(3) yes
Na1 O2A . 2.445(3) yes
Na1 OW . 2.608(3) yes
Na1 Na1 2_675 3.692(3) no
Na2 O3WB . 2.354(4) yes
Na2 O1WB 2_665 2.402(3) yes
Na2 O2WB . 2.431(3) yes
Na2 O2B . 2.452(3) yes
Na2 O1WB . 2.486(3) yes
Na2 OW . 2.498(3) yes
Na2 Na2 2_665 3.606(3) no
O2WA Na1 2_675 2.394(3) no
O1WB Na2 2_665 2.402(3) no
O1A C1A . 1.408(5) no
O2A C3A . 1.435(4) no
O3A C17A . 1.259(4) yes
O4A C17A . 1.252(4) yes
N1A C5A . 1.373(4) yes
N1A C2A . 1.445(4) no
N1A C4A . 1.455(4) no
N2A N3A . 1.245(4) yes
N2A C8A . 1.402(5) yes
N3A C11A . 1.424(5) yes
C1A C2A . 1.505(5) no
C3A C4A . 1.508(5) no
C5A C10A . 1.402(5) yes
C5A C6A . 1.410(5) yes
C6A C7A . 1.369(5) yes
C7A C8A . 1.382(5) yes
C8A C9A . 1.396(5) yes
C9A C10A . 1.364(5) yes
C11A C16A . 1.371(5) no
C11A C12A . 1.401(5) no
C12A C13A . 1.371(5) no
C13A C14A . 1.396(5) no
C14A C15A . 1.395(5) no
C14A C17A . 1.485(5) no
C15A C16A . 1.378(5) no
O1B C1B . 1.434(5) no
O2B C3B . 1.416(4) no
O3B C17B . 1.260(5) yes
O4B C17B . 1.252(5) yes
N1B C5B . 1.369(5) yes
N1B C4B . 1.456(5) no
N1B C2B . 1.458(5) no
N2B N3B . 1.249(5) yes
N2B C8B . 1.407(5) yes
N3B C11B . 1.434(5) yes
C1B C2B . 1.514(5) no
C3B C4B . 1.507(5) no
C5B C6B . 1.405(5) yes
C5B C10B . 1.408(5) yes
C6B C7B . 1.363(6) yes
C7B C8B . 1.386(6) yes
C8B C9B . 1.397(6) yes
C9B C10B . 1.362(5) yes
C11B C12B . 1.384(6) no
C11B C16B . 1.391(6) no
C12B C13B . 1.381(6) no
C13B C14B . 1.396(5) no
C14B C15B . 1.396(5) no
C14B C17B . 1.486(5) no
C15B C16B . 1.355(5) no

loop_
_geom_hbond_atom_site_label_D
_geom_hbond_atom_site_label_H
_geom_hbond_atom_site_label_A
_geom_hbond_site_symmetry_A
_geom_hbond_distance_DH
_geom_hbond_distance_HA
_geom_hbond_distance_DA
_geom_hbond_angle_DHA
_geom_hbond_publ_flag
OW H1WW O3B 1_656 .94 2.27 3.121(4) 150 yes
OW H2WW O3A 1_554 .90 1.97 2.858(4) 168 yes
O1WA HA11 O1A 2_575 .90 1.89 2.787(4) 176 yes
O1WA HA21 O2B . .84 2.12 2.910(4) 157 yes
O2WA HA12 O4B 1_656 .97 1.77 2.717(4) 165 yes
O2WA HA22 O3A 2_676 .82 1.98 2.785(4) 167 yes
O3WA HA13 O3A 2_676 .90 1.97 2.835(4) 160 yes
O3WA HA23 O1WA 2_575 .80 2.12 2.890(4) 160 yes
O2WB HB12 O1B 2_565 .97 1.84 2.801(4) 178 yes
O2WB HB22 O2A . .94 1.88 2.809(4) 172 yes
O1WB HB11 O4A 2_666 .99 1.80 2.775(4) 168 yes
O1WB HB21 O3B 1_656 .89 1.94 2.808(4) 166 yes
O1A HO1A O4B 1_556 .82 1.94 2.682(4) 150 yes
O2A HO2A O3B 1_656 .96 1.73 2.689(4) 171 yes
O1B HO1B O4A 1_454 .96 1.70 2.642(4) 165 yes
O2B HO2B O1B . .89 1.85 2.720(4) 164 yes

loop_
_geom_torsion_atom_site_label_1
_geom_torsion_atom_site_label_2
_geom_torsion_atom_site_label_3
_geom_torsion_atom_site_label_4
_geom_torsion_site_symmetry_1
_geom_torsion_site_symmetry_4
_geom_torsion
_geom_torsion_publ_flag
O1WB Na2 OW Na1 2_665 . 152.36(14) no
O2WB Na2 OW Na1 . . -28.18(15) no
O2B Na2 OW Na1 . . 49.33(15) no
O1WB Na2 OW Na1 . . -122.67(15) no
Na2 Na2 OW Na1 2_665 . -164.41(13) no
O2WA Na1 OW Na2 2_675 . -131.31(15) no
O1WA Na1 OW Na2 . . -32.86(15) no
O2WA Na1 OW Na2 . . 148.52(14) no
O2A Na1 OW Na2 . . 59.07(15) no
Na1 Na1 OW Na2 2_675 . -171.79(13) no
O3WA Na1 O2WA Na1 . 2_675 -97.56(12) no
O2A Na1 O2WA Na1 . 2_675 161.64(11) no
OW Na1 O2WA Na1 . 2_675 85.01(10) no
O3WB Na2 O1WB Na2 . 2_665 95.25(16) no
O2WB Na2 O1WB Na2 . 2_665 -176.85(11) no
O2B Na2 O1WB Na2 . 2_665 -126.0(4) no
OW Na2 O1WB Na2 . 2_665 -89.71(10) no
O2WA Na1 O2A C3A 2_675 . 145.5(3) no
O1WA Na1 O2A C3A . . -95.0(3) no
O2WA Na1 O2A C3A . . 87.4(3) no
O3WA Na1 O2A C3A . . -1.4(3) no
OW Na1 O2A C3A . . 174.9(3) no
Na1 Na1 O2A C3A 2_675 . 101.9(3) no
C8A N2A N3A C11A . . 177.2(3) yes
C5A N1A C2A C1A . . -78.8(4) no
C4A N1A C2A C1A . . 103.3(4) no
O1A C1A C2A N1A . . -72.3(4) no
Na1 O2A C3A C4A . . -66.7(4) no
C5A N1A C4A C3A . . 85.9(4) no
C2A N1A C4A C3A . . -96.3(4) no
O2A C3A C4A N1A . . -175.2(3) no
C2A N1A C5A C10A . . -179.5(3) no
C4A N1A C5A C10A . . -1.8(5) no
C2A N1A C5A C6A . . -.6(5) yes
C4A N1A C5A C6A . . 177.1(3) no
N1A C5A C6A C7A . . -178.6(4) no
C10A C5A C6A C7A . . .3(5) no
C5A C6A C7A C8A . . -.2(6) no
C6A C7A C8A C9A . . .4(6) no
C6A C7A C8A N2A . . 179.6(4) no
N3A N2A C8A C7A . . 178.1(3) yes
N3A N2A C8A C9A . . -2.8(6) no
C7A C8A C9A C10A . . -.8(6) no
N2A C8A C9A C10A . . -179.9(4) no
C8A C9A C10A C5A . . 1.0(6) no
N1A C5A C10A C9A . . 178.2(4) no
C6A C5A C10A C9A . . -.7(6) no
N2A N3A C11A C16A . . -179.4(3) yes
N2A N3A C11A C12A . . -.7(5) no
C16A C11A C12A C13A . . 2.0(5) no
N3A C11A C12A C13A . . -176.6(3) no
C11A C12A C13A C14A . . .0(5) no
C12A C13A C14A C15A . . -2.5(5) no
C12A C13A C14A C17A . . 176.1(3) no
C13A C14A C15A C16A . . 3.0(5) no
C17A C14A C15A C16A . . -175.6(3) no
C12A C11A C16A C15A . . -1.5(6) no
N3A C11A C16A C15A . . 177.2(3) no
C14A C15A C16A C11A . . -1.1(6) no
C15A C14A C17A O4A . . -16.3(5) no
C13A C14A C17A O4A . . 165.1(3) no
C15A C14A C17A O3A . . 163.7(3) no
C13A C14A C17A O3A . . -14.8(5) no
O3WB Na2 O2B C3B . . -114.4(3) no
O1WB Na2 O2B C3B 2_665 . -17.1(3) no
O2WB Na2 O2B C3B . . 159.6(3) no
O1WB Na2 O2B C3B . . 107.2(4) no
OW Na2 O2B C3B . . 71.0(2) no
Na2 Na2 O2B C3B 2_665 . -3.6(3) no
C8B N2B N3B C11B . . 177.5(3) yes
C5B N1B C2B C1B . . -69.0(4) no
C4B N1B C2B C1B . . 110.1(4) no
O1B C1B C2B N1B . . -67.1(4) no
Na2 O2B C3B C4B . . 75.5(4) no
C5B N1B C4B C3B . . 83.4(4) no
C2B N1B C4B C3B . . -95.8(4) no
O2B C3B C4B N1B . . 82.6(4) no
C4B N1B C5B C6B . . 174.7(3) no
C2B N1B C5B C6B . . -6.2(5) yes
C4B N1B C5B C10B . . -5.6(5) no
C2B N1B C5B C10B . . 173.6(3) no
N1B C5B C6B C7B . . 177.7(3) no
C10B C5B C6B C7B . . -2.0(5) no
C5B C6B C7B C8B . . -1.1(6) no
C6B C7B C8B C9B . . 3.8(6) no
C6B C7B C8B N2B . . -179.6(4) no
N3B N2B C8B C7B . . 179.2(3) yes
N3B N2B C8B C9B . . -4.6(5) no
C7B C8B C9B C10B . . -3.5(5) no
N2B C8B C9B C10B . . -179.7(3) no
C8B C9B C10B C5B . . .5(5) no
N1B C5B C10B C9B . . -177.5(3) no
C6B C5B C10B C9B . . 2.3(5) no
N2B N3B C11B C12B . . 7.8(5) no
N2B N3B C11B C16B . . -171.9(3) yes
C16B C11B C12B C13B . . 2.0(6) no
N3B C11B C12B C13B . . -177.6(3) no
C11B C12B C13B C14B . . -1.8(6) no
C12B C13B C14B C15B . . .7(5) no
C12B C13B C14B C17B . . -179.6(3) no
C13B C14B C15B C16B . . .1(5) no
C17B C14B C15B C16B . . -179.6(3) no
C14B C15B C16B C11B . . .1(6) no
C12B C11B C16B C15B . . -1.2(6) no
N3B C11B C16B C15B . . 178.5(3) no
C13B C14B C17B O4B . . 169.1(4) no
C15B C14B C17B O4B . . -11.2(5) no
C13B C14B C17B O3B . . -7.8(5) no
C15B C14B C17B O3B . . 171.9(3) no
